data_4063275
loop_
_publ_author_name
'Mira Diekmann'
'Geert Bockstiegel'
'Arne L\"utzen'
'Marion Friedemann'
'Wolfgang Saak'
'Detlev Haase'
'R\"udiger Beckhaus'

_publ_section_title
;
 Chiral Bis(\h5:\h1-pentafulvene)titanium Complexes
;
_journal_issue 2
_journal_name_full Organometallics
_journal_page_first 339
_journal_page_last 348
_journal_paper_doi 10.1021/om050815m
_journal_volume 25
_journal_year 2006
_chemical_formula_sum 'C55 H50 Cl2 Ti'
_chemical_formula_weight 829.75
_chemical_name_systematic
; 
 ? 
;
_space_group_IT_number 14
_symmetry_cell_setting monoclinic
_symmetry_space_group_name_Hall '-P 2yn'
_symmetry_space_group_name_H-M 'P 1 21/n 1'
_atom_sites_solution_hydrogens geom
_atom_sites_solution_primary direct
_atom_sites_solution_secondary difmap
_audit_creation_method SHELXL-97
_cell_angle_alpha 90.00
_cell_angle_beta 93.593(5)
_cell_angle_gamma 90.00
_cell_formula_units_Z 4
_cell_length_a 8.1551(3)
_cell_length_b 15.8776(7)
_cell_length_c 34.2942(14)
_cell_measurement_temperature 153(2)
_cell_volume 4431.8(3)
_computing_cell_refinement 'IPDS (Stoe, 1999)'
_computing_data_collection 'IPDS (Stoe, 1999)'
_computing_data_reduction 'XRED (Stoe, 1997)'
_computing_molecular_graphics 'Ortep-3 for Windows (Farrugia, 1997)'
_computing_publication_material 'SHELX-97 (Sheldrick, 1997)'
_computing_structure_refinement 'SHELXL-97 (Sheldrick, 1997)'
_computing_structure_solution 'SHELXS-97 (Sheldrick, 1990)'
_diffrn_ambient_temperature 153(2)
_diffrn_measured_fraction_theta_full 0.943
_diffrn_measured_fraction_theta_max 0.943
_diffrn_measurement_device_type 'Stoe IPDS'
_diffrn_radiation_monochromator graphite
_diffrn_radiation_source 'fine-focus sealed tube'
_diffrn_radiation_type MoK\a
_diffrn_radiation_wavelength 0.71073
_diffrn_reflns_av_R_equivalents 0.0669
_diffrn_reflns_av_sigmaI/netI 0.0580
_diffrn_reflns_limit_h_max 9
_diffrn_reflns_limit_h_min -9
_diffrn_reflns_limit_k_max 19
_diffrn_reflns_limit_k_min -19
_diffrn_reflns_limit_l_max 42
_diffrn_reflns_limit_l_min -42
_diffrn_reflns_number 36443
_diffrn_reflns_theta_full 26.02
_diffrn_reflns_theta_max 26.02
_diffrn_reflns_theta_min 2.20
_exptl_absorpt_coefficient_mu 0.350
_exptl_absorpt_correction_T_max 0.9692
_exptl_absorpt_correction_T_min 0.7598
_exptl_absorpt_correction_type none
_exptl_crystal_colour red
_exptl_crystal_density_diffrn 1.244
_exptl_crystal_density_method 'not measured'
_exptl_crystal_description needle
_exptl_crystal_F_000 1744
_exptl_crystal_size_max 0.83
_exptl_crystal_size_mid 0.15
_exptl_crystal_size_min 0.09
_refine_diff_density_max 0.315
_refine_diff_density_min -0.318
_refine_diff_density_rms 0.058
_refine_ls_extinction_method none
_refine_ls_goodness_of_fit_ref 0.951
_refine_ls_hydrogen_treatment constr
_refine_ls_matrix_type full
_refine_ls_number_parameters 523
_refine_ls_number_reflns 8209
_refine_ls_number_restraints 0
_refine_ls_restrained_S_all 0.951
_refine_ls_R_factor_all 0.0672
_refine_ls_R_factor_gt 0.0412
_refine_ls_shift/su_max 0.001
_refine_ls_shift/su_mean 0.000
_refine_ls_structure_factor_coef Fsqd
_refine_ls_weighting_details 'calc w=1/[\s^2^(Fo^2^)+(0.0561P)^2^+0.0000P] where P=(Fo^2^+2Fc^2^)/3'
_refine_ls_weighting_scheme calc
_refine_ls_wR_factor_gt 0.0891
_refine_ls_wR_factor_ref 0.0973
_reflns_number_gt 5832
_reflns_number_total 8209
_reflns_threshold_expression >2sigma(I)
_cod_original_sg_symbol_H-M P21/n
_cod_database_code 4063275

loop_
_symmetry_equiv_pos_as_xyz
'x, y, z'
'-x+1/2, y+1/2, -z+1/2'
'-x, -y, -z'
'x-1/2, -y-1/2, z-1/2'

loop_
_atom_site_label
_atom_site_type_symbol
_atom_site_fract_x
_atom_site_fract_y
_atom_site_fract_z
_atom_site_U_iso_or_equiv
_atom_site_adp_type
_atom_site_occupancy
_atom_site_symmetry_multiplicity
_atom_site_calc_flag
_atom_site_refinement_flags
Ti1 Ti 0.33890(5) 0.08626(2) 0.105613(10) 0.01314(10) Uani 1 1 d .
Cl1 Cl 0.53623(7) 0.14462(3) 0.148367(15) 0.02281(13) Uani 1 1 d .
Cl2 Cl 0.50613(7) -0.01079(3) 0.076809(14) 0.01967(13) Uani 1 1 d .
C1 C 0.2873(3) 0.23723(13) 0.08905(6) 0.0164(4) Uani 1 1 d .
C2 C 0.1579(3) 0.18503(13) 0.07499(6) 0.0166(4) Uani 1 1 d .
H2 H 0.0489 0.1867 0.0832 0.020 Uiso 1 1 calc R
C3 C 0.2161(3) 0.12931(13) 0.04650(6) 0.0193(5) Uani 1 1 d .
H3 H 0.1567 0.0839 0.0344 0.023 Uiso 1 1 calc R
C4 C 0.3802(3) 0.15391(13) 0.03943(6) 0.0194(5) Uani 1 1 d .
C5 C 0.4942(3) 0.12582(15) 0.01274(6) 0.0252(5) Uani 1 1 d .
H5 H 0.4656 0.0822 -0.0054 0.030 Uiso 1 1 calc R
C6 C 0.6446(4) 0.16219(16) 0.01345(7) 0.0302(6) Uani 1 1 d .
H6 H 0.7208 0.1440 -0.0046 0.036 Uiso 1 1 calc R
C7 C 0.6913(3) 0.22663(16) 0.04042(7) 0.0293(6) Uani 1 1 d .
H7 H 0.7978 0.2508 0.0402 0.035 Uiso 1 1 calc R
C8 C 0.5844(3) 0.25469(14) 0.06696(6) 0.0230(5) Uani 1 1 d .
H8 H 0.6167 0.2972 0.0854 0.028 Uiso 1 1 calc R
C9 C 0.4261(3) 0.21920(13) 0.06633(6) 0.0186(5) Uani 1 1 d .
C10 C 0.2787(3) 0.31033(13) 0.11710(6) 0.0186(5) Uani 1 1 d .
H10 H 0.3895 0.3158 0.1311 0.022 Uiso 1 1 calc R
C11 C 0.1553(3) 0.29497(12) 0.14796(6) 0.0181(5) Uani 1 1 d .
C12 C -0.0127(3) 0.30186(13) 0.13885(6) 0.0204(5) Uani 1 1 d .
H12 H -0.0509 0.3219 0.1138 0.024 Uiso 1 1 calc R
C13 C -0.1255(3) 0.27992(14) 0.16578(6) 0.0227(5) Uani 1 1 d .
H13 H -0.2397 0.2842 0.1587 0.027 Uiso 1 1 calc R
C14 C -0.0739(3) 0.25166(14) 0.20317(6) 0.0245(5) Uani 1 1 d .
C15 C 0.0934(3) 0.24844(14) 0.21267(6) 0.0254(5) Uani 1 1 d .
H15 H 0.1316 0.2313 0.2382 0.030 Uiso 1 1 calc R
C16 C 0.2071(3) 0.26974(14) 0.18565(6) 0.0220(5) Uani 1 1 d .
H16 H 0.3212 0.2670 0.1930 0.026 Uiso 1 1 calc R
C17 C -0.1969(4) 0.22536(18) 0.23180(7) 0.0359(7) Uani 1 1 d .
H17A H -0.2482 0.1721 0.2233 0.043 Uiso 1 1 calc R
H17B H -0.2816 0.2689 0.2331 0.043 Uiso 1 1 calc R
H17C H -0.1411 0.2180 0.2577 0.043 Uiso 1 1 calc R
C18 C 0.2450(3) 0.39263(13) 0.09477(6) 0.0197(5) Uani 1 1 d .
C19 C 0.2116(4) 0.39695(15) 0.05479(7) 0.0306(6) Uani 1 1 d .
H19 H 0.2111 0.3468 0.0397 0.037 Uiso 1 1 calc R
C20 C 0.1785(4) 0.47389(16) 0.03638(7) 0.0372(7) Uani 1 1 d .
H20 H 0.1563 0.4752 0.0089 0.045 Uiso 1 1 calc R
C21 C 0.1773(4) 0.54795(15) 0.05714(8) 0.0334(6) Uani 1 1 d .
C22 C 0.2121(4) 0.54388(16) 0.09709(8) 0.0410(7) Uani 1 1 d .
H22 H 0.2132 0.5942 0.1121 0.049 Uiso 1 1 calc R
C23 C 0.2455(4) 0.46726(15) 0.11573(7) 0.0330(6) Uani 1 1 d .
H23 H 0.2690 0.4661 0.1432 0.040 Uiso 1 1 calc R
C24 C 0.1385(5) 0.63147(18) 0.03749(9) 0.0516(9) Uani 1 1 d .
H24A H 0.2314 0.6700 0.0423 0.062 Uiso 1 1 calc R
H24B H 0.0402 0.6558 0.0481 0.062 Uiso 1 1 calc R
H24C H 0.1187 0.6228 0.0093 0.062 Uiso 1 1 calc R
C25 C 0.2886(3) -0.03835(13) 0.14529(6) 0.0158(4) Uani 1 1 d .
C26 C 0.2496(3) 0.03456(13) 0.16564(6) 0.0159(4) Uani 1 1 d .
H26 H 0.3030 0.0526 0.1896 0.019 Uiso 1 1 calc R
C27 C 0.1185(3) 0.07738(13) 0.14511(6) 0.0173(5) Uani 1 1 d .
H27 H 0.0760 0.1311 0.1513 0.021 Uiso 1 1 calc R
C28 C 0.0617(3) 0.02411(13) 0.11296(6) 0.0162(4) Uani 1 1 d .
C29 C -0.0742(3) 0.02926(14) 0.08512(6) 0.0219(5) Uani 1 1 d .
H29 H -0.1497 0.0747 0.0856 0.026 Uiso 1 1 calc R
C30 C -0.0937(3) -0.03252(16) 0.05760(7) 0.0251(5) Uani 1 1 d .
H30 H -0.1839 -0.0295 0.0387 0.030 Uiso 1 1 calc R
C31 C 0.0168(3) -0.10106(15) 0.05642(7) 0.0251(5) Uani 1 1 d .
H31 H -0.0002 -0.1428 0.0367 0.030 Uiso 1 1 calc R
C32 C 0.1478(3) -0.10820(14) 0.08312(6) 0.0209(5) Uani 1 1 d .
H32 H 0.2219 -0.1542 0.0821 0.025 Uiso 1 1 calc R
C33 C 0.1704(3) -0.04541(13) 0.11239(6) 0.0162(4) Uani 1 1 d .
C34 C 0.4093(3) -0.10707(12) 0.15714(6) 0.0169(5) Uani 1 1 d .
H34 H 0.4637 -0.1243 0.1331 0.020 Uiso 1 1 calc R
C35 C 0.5450(3) -0.07987(13) 0.18701(6) 0.0185(5) Uani 1 1 d .
C36 C 0.5243(3) -0.08248(14) 0.22695(6) 0.0228(5) Uani 1 1 d .
H36 H 0.4221 -0.1000 0.2360 0.027 Uiso 1 1 calc R
C37 C 0.6515(3) -0.05979(14) 0.25359(7) 0.0283(6) Uani 1 1 d .
H37 H 0.6353 -0.0623 0.2808 0.034 Uiso 1 1 calc R
C38 C 0.8017(3) -0.03353(15) 0.24129(8) 0.0311(6) Uani 1 1 d .
C39 C 0.8203(3) -0.02950(16) 0.20131(8) 0.0328(6) Uani 1 1 d .
H39 H 0.9213 -0.0103 0.1922 0.039 Uiso 1 1 calc R
C40 C 0.6944(3) -0.05298(16) 0.17465(7) 0.0267(5) Uani 1 1 d .
H40 H 0.7107 -0.0506 0.1475 0.032 Uiso 1 1 calc R
C41 C 0.9426(4) -0.0107(2) 0.27016(10) 0.0548(9) Uani 1 1 d .
H41A H 1.0312 -0.0520 0.2685 0.066 Uiso 1 1 calc R
H41B H 0.9042 -0.0109 0.2967 0.066 Uiso 1 1 calc R
H41C H 0.9836 0.0454 0.2640 0.066 Uiso 1 1 calc R
C42 C 0.3177(3) -0.18420(13) 0.17110(6) 0.0192(5) Uani 1 1 d .
C43 C 0.3884(3) -0.26306(14) 0.16787(6) 0.0250(5) Uani 1 1 d .
H43 H 0.4904 -0.2685 0.1561 0.030 Uiso 1 1 calc R
C44 C 0.3116(4) -0.33398(15) 0.18163(7) 0.0324(6) Uani 1 1 d .
H44 H 0.3622 -0.3874 0.1792 0.039 Uiso 1 1 calc R
C45 C 0.1634(4) -0.32884(16) 0.19881(7) 0.0368(7) Uani 1 1 d .
C46 C 0.0920(4) -0.25035(18) 0.20168(8) 0.0379(7) Uani 1 1 d .
H46 H -0.0108 -0.2453 0.2131 0.045 Uiso 1 1 calc R
C47 C 0.1682(3) -0.17885(16) 0.18819(7) 0.0293(6) Uani 1 1 d .
H47 H 0.1173 -0.1255 0.1907 0.035 Uiso 1 1 calc R
C48 C 0.0825(5) -0.4062(2) 0.21423(10) 0.0583(10) Uani 1 1 d .
H48A H 0.1562 -0.4326 0.2343 0.070 Uiso 1 1 calc R
H48B H 0.0590 -0.4461 0.1928 0.070 Uiso 1 1 calc R
H48C H -0.0204 -0.3903 0.2256 0.070 Uiso 1 1 calc R
C49 C 0.7242(5) 0.5842(2) 0.09353(11) 0.0572(9) Uani 1 1 d .
C50 C 0.8016(5) 0.6465(3) 0.11617(11) 0.0631(10) Uani 1 1 d .
H50 H 0.8687 0.6315 0.1387 0.076 Uiso 1 1 calc R
C51 C 0.7821(5) 0.7304(2) 0.10620(12) 0.0629(10) Uani 1 1 d .
H51 H 0.8360 0.7728 0.1218 0.075 Uiso 1 1 calc R
C52 C 0.6866(5) 0.7522(2) 0.07423(12) 0.0611(10) Uani 1 1 d .
H52 H 0.6720 0.8099 0.0675 0.073 Uiso 1 1 calc R
C53 C 0.6120(5) 0.6923(3) 0.05184(12) 0.0687(11) Uani 1 1 d .
H53 H 0.5459 0.7082 0.0292 0.082 Uiso 1 1 calc R
C54 C 0.6294(5) 0.6091(2) 0.06092(12) 0.0648(11) Uani 1 1 d .
H54 H 0.5756 0.5679 0.0446 0.078 Uiso 1 1 calc R
C55 C 0.7423(7) 0.4925(3) 0.10374(19) 0.111(2) Uani 1 1 d .
H55A H 0.8136 0.4865 0.1277 0.167 Uiso 1 1 calc R
H55B H 0.7911 0.4626 0.0823 0.167 Uiso 1 1 calc R
H55C H 0.6340 0.4686 0.1079 0.167 Uiso 1 1 calc R

loop_
_atom_site_aniso_label
_atom_site_aniso_U_11
_atom_site_aniso_U_22
_atom_site_aniso_U_33
_atom_site_aniso_U_23
_atom_site_aniso_U_13
_atom_site_aniso_U_12
Ti1 0.0120(2) 0.01472(18) 0.01253(17) -0.00013(14) -0.00025(13) 0.00012(15)
Cl1 0.0224(3) 0.0237(3) 0.0212(3) 0.0033(2) -0.0079(2) -0.0060(2)
Cl2 0.0183(3) 0.0214(3) 0.0199(2) 0.00249(19) 0.0063(2) 0.0049(2)
C1 0.0171(13) 0.0156(10) 0.0162(10) 0.0032(8) -0.0012(8) 0.0033(8)
C2 0.0153(13) 0.0179(10) 0.0163(10) 0.0025(8) -0.0020(8) 0.0037(8)
C3 0.0256(15) 0.0187(11) 0.0128(9) 0.0009(8) -0.0052(8) 0.0017(9)
C4 0.0248(15) 0.0194(11) 0.0137(10) 0.0041(8) -0.0003(9) 0.0036(9)
C5 0.0329(17) 0.0268(12) 0.0165(10) 0.0052(9) 0.0052(9) 0.0068(10)
C6 0.0354(18) 0.0360(14) 0.0208(11) 0.0102(10) 0.0125(10) 0.0103(11)
C7 0.0235(16) 0.0343(14) 0.0307(13) 0.0160(10) 0.0055(10) -0.0002(11)
C8 0.0233(15) 0.0226(11) 0.0229(11) 0.0083(9) -0.0002(9) -0.0013(9)
C9 0.0232(14) 0.0187(10) 0.0135(9) 0.0061(8) -0.0008(8) 0.0037(9)
C10 0.0187(14) 0.0174(10) 0.0192(10) -0.0004(8) -0.0019(8) 0.0004(9)
C11 0.0253(15) 0.0122(10) 0.0164(10) -0.0025(8) -0.0010(9) -0.0006(9)
C12 0.0257(15) 0.0175(10) 0.0177(10) -0.0012(8) -0.0002(9) 0.0012(9)
C13 0.0235(15) 0.0203(11) 0.0239(11) -0.0028(9) -0.0011(9) 0.0000(9)
C14 0.0343(17) 0.0200(11) 0.0195(10) -0.0051(8) 0.0054(10) -0.0046(10)
C15 0.0351(17) 0.0261(12) 0.0144(10) -0.0018(8) -0.0022(9) -0.0006(10)
C16 0.0261(15) 0.0210(11) 0.0183(10) -0.0048(8) -0.0042(9) 0.0002(9)
C17 0.044(2) 0.0399(15) 0.0247(12) -0.0034(11) 0.0095(11) -0.0112(13)
C18 0.0198(14) 0.0159(11) 0.0237(11) 0.0012(8) 0.0020(9) -0.0014(8)
C19 0.0454(19) 0.0217(12) 0.0242(12) -0.0011(9) -0.0020(11) 0.0031(11)
C20 0.056(2) 0.0292(13) 0.0258(12) 0.0061(10) -0.0029(12) 0.0025(12)
C21 0.0413(19) 0.0194(12) 0.0391(14) 0.0058(10) 0.0014(12) -0.0005(11)
C22 0.069(2) 0.0162(12) 0.0372(14) -0.0024(10) -0.0037(14) -0.0005(12)
C23 0.054(2) 0.0197(12) 0.0247(12) -0.0028(9) -0.0033(11) -0.0032(11)
C24 0.075(3) 0.0249(14) 0.0541(18) 0.0134(13) -0.0020(17) 0.0006(14)
C25 0.0155(13) 0.0164(10) 0.0159(10) 0.0024(8) 0.0034(8) -0.0011(8)
C26 0.0175(13) 0.0169(10) 0.0137(9) 0.0007(8) 0.0037(8) -0.0028(8)
C27 0.0177(14) 0.0168(10) 0.0180(10) -0.0005(8) 0.0044(8) 0.0010(8)
C28 0.0125(13) 0.0184(10) 0.0181(10) 0.0007(8) 0.0043(8) -0.0032(8)
C29 0.0131(14) 0.0254(12) 0.0274(12) 0.0011(9) 0.0037(9) -0.0003(9)
C30 0.0147(14) 0.0370(14) 0.0235(11) -0.0039(10) -0.0017(9) -0.0054(10)
C31 0.0195(15) 0.0319(13) 0.0242(11) -0.0101(9) 0.0042(9) -0.0074(10)
C32 0.0183(15) 0.0213(11) 0.0236(11) -0.0041(8) 0.0051(9) -0.0025(9)
C33 0.0170(13) 0.0161(10) 0.0159(10) -0.0007(8) 0.0052(8) -0.0039(8)
C34 0.0176(14) 0.0146(10) 0.0190(10) 0.0025(8) 0.0044(8) 0.0016(8)
C35 0.0201(14) 0.0127(10) 0.0225(10) 0.0038(8) -0.0004(9) 0.0028(9)
C36 0.0240(15) 0.0208(11) 0.0239(11) 0.0009(9) 0.0039(9) 0.0006(10)
C37 0.0382(18) 0.0217(12) 0.0242(12) -0.0021(9) -0.0038(10) 0.0046(10)
C38 0.0306(17) 0.0195(12) 0.0416(14) -0.0008(10) -0.0115(12) 0.0016(10)
C39 0.0173(16) 0.0337(14) 0.0472(15) 0.0092(11) -0.0015(11) -0.0021(10)
C40 0.0190(15) 0.0323(13) 0.0289(12) 0.0082(10) 0.0024(10) 0.0031(10)
C41 0.047(2) 0.055(2) 0.059(2) -0.0023(15) -0.0243(16) -0.0087(16)
C42 0.0236(14) 0.0158(10) 0.0177(10) 0.0025(8) -0.0021(9) -0.0024(9)
C43 0.0331(16) 0.0207(11) 0.0205(11) 0.0006(9) -0.0036(10) 0.0015(10)
C44 0.052(2) 0.0164(11) 0.0269(12) 0.0022(9) -0.0125(12) -0.0033(11)
C45 0.050(2) 0.0282(13) 0.0303(13) 0.0086(10) -0.0151(13) -0.0183(12)
C46 0.0317(19) 0.0422(16) 0.0400(14) 0.0149(12) 0.0041(12) -0.0120(12)
C47 0.0290(17) 0.0239(12) 0.0355(13) 0.0074(10) 0.0055(11) -0.0005(10)
C48 0.071(3) 0.0437(18) 0.0573(19) 0.0232(15) -0.0156(17) -0.0302(17)
C49 0.048(2) 0.0382(17) 0.085(3) 0.0206(17) 0.0059(18) 0.0035(15)
C50 0.052(3) 0.078(3) 0.058(2) 0.0177(18) -0.0084(17) 0.0034(19)
C51 0.059(3) 0.054(2) 0.077(2) -0.0120(18) 0.016(2) -0.0149(18)
C52 0.054(3) 0.0394(18) 0.091(3) 0.0196(18) 0.012(2) 0.0046(16)
C53 0.054(3) 0.065(2) 0.085(3) 0.030(2) -0.013(2) 0.0035(19)
C54 0.055(3) 0.052(2) 0.085(3) 0.0011(18) -0.013(2) -0.0106(17)
C55 0.099(4) 0.048(2) 0.187(6) 0.044(3) 0.009(4) 0.013(2)

loop_
_atom_type_symbol
_atom_type_description
_atom_type_scat_dispersion_real
_atom_type_scat_dispersion_imag
_atom_type_scat_source
C C 0.0033 0.0016 'International Tables Vol C Tables 4.2.6.8 and 6.1.1.4'
H H 0.0000 0.0000 'International Tables Vol C Tables 4.2.6.8 and 6.1.1.4'
Cl Cl 0.1484 0.1585 'International Tables Vol C Tables 4.2.6.8 and 6.1.1.4'
Ti Ti 0.2776 0.4457 'International Tables Vol C Tables 4.2.6.8 and 6.1.1.4'

loop_
_geom_angle_atom_site_label_1
_geom_angle_atom_site_label_2
_geom_angle_atom_site_label_3
_geom_angle
Cl1 Ti1 C3 133.45(6)
Cl1 Ti1 Cl2 97.61(3)
C3 Ti1 Cl2 93.27(6)
Cl1 Ti1 C27 100.88(6)
C3 Ti1 C27 102.78(8)
Cl2 Ti1 C27 134.87(6)
Cl1 Ti1 C2 114.17(5)
C3 Ti1 C2 35.47(7)
Cl2 Ti1 C2 128.41(5)
C27 Ti1 C2 79.29(8)
Cl1 Ti1 C26 80.04(6)
C3 Ti1 C26 136.45(8)
Cl2 Ti1 C26 111.12(5)
C27 Ti1 C26 35.11(8)
C2 Ti1 C26 113.55(8)
Cl1 Ti1 C25 96.08(5)
C3 Ti1 C25 130.43(8)
Cl2 Ti1 C25 79.83(5)
C27 Ti1 C25 57.61(7)
C2 Ti1 C25 131.56(8)
C26 Ti1 C25 33.66(7)
Cl1 Ti1 C1 81.93(5)
C3 Ti1 C1 57.13(7)
Cl2 Ti1 C1 129.58(5)
C27 Ti1 C1 93.75(7)
C2 Ti1 C1 33.48(7)
C26 Ti1 C1 118.27(7)
C25 Ti1 C1 150.58(7)
Cl1 Ti1 C28 134.16(5)
C3 Ti1 C28 81.94(8)
Cl2 Ti1 C28 109.94(5)
C27 Ti1 C28 34.63(7)
C2 Ti1 C28 76.23(8)
C26 Ti1 C28 56.36(7)
C25 Ti1 C28 55.95(7)
C1 Ti1 C28 105.20(7)
Cl1 Ti1 C33 129.67(5)
C3 Ti1 C33 96.75(8)
Cl2 Ti1 C33 80.02(5)
C27 Ti1 C33 56.59(7)
C2 Ti1 C33 105.27(8)
C26 Ti1 C33 55.55(7)
C25 Ti1 C33 33.69(7)
C1 Ti1 C33 137.15(8)
C28 Ti1 C33 32.81(7)
Cl1 Ti1 C4 105.73(6)
C3 Ti1 C4 33.72(8)
Cl2 Ti1 C4 77.70(5)
C27 Ti1 C4 133.98(8)
C2 Ti1 C4 55.74(8)
C26 Ti1 C4 169.08(8)
C25 Ti1 C4 150.42(7)
C1 Ti1 C4 54.73(7)
C28 Ti1 C4 115.29(7)
C33 Ti1 C4 122.28(7)
Cl1 Ti1 C9 78.60(5)
C3 Ti1 C9 55.10(7)
Cl2 Ti1 C9 97.48(5)
C27 Ti1 C9 126.34(7)
C2 Ti1 C9 54.43(8)
C26 Ti1 C9 146.19(7)
C25 Ti1 C9 173.73(8)
C1 Ti1 C9 32.61(7)
C28 Ti1 C9 130.26(7)
C33 Ti1 C9 151.73(7)
C4 Ti1 C9 31.84(7)
C2 C1 C9 107.20(18)
C2 C1 C10 127.5(2)
C9 C1 C10 124.4(2)
C2 C1 Ti1 67.85(11)
C9 C1 Ti1 78.77(12)
C10 C1 Ti1 127.37(13)
C1 C2 C3 109.1(2)
C1 C2 Ti1 78.67(12)
C3 C2 Ti1 70.44(12)
C2 C3 C4 107.63(19)
C2 C3 Ti1 74.08(11)
C4 C3 Ti1 82.56(12)
C5 C4 C9 119.4(2)
C5 C4 C3 133.1(2)
C9 C4 C3 107.50(19)
C5 C4 Ti1 124.78(15)
C9 C4 Ti1 76.95(12)
C3 C4 Ti1 63.71(11)
C6 C5 C4 119.0(2)
C5 C6 C7 121.7(2)
C8 C7 C6 120.8(2)
C7 C8 C9 118.6(2)
C8 C9 C4 120.4(2)
C8 C9 C1 131.5(2)
C4 C9 C1 108.1(2)
C8 C9 Ti1 126.27(14)
C4 C9 Ti1 71.21(12)
C1 C9 Ti1 68.62(11)
C1 C10 C11 112.18(18)
C1 C10 C18 110.54(17)
C11 C10 C18 112.22(18)
C12 C11 C16 117.9(2)
C12 C11 C10 121.00(18)
C16 C11 C10 121.0(2)
C13 C12 C11 121.0(2)
C12 C13 C14 121.1(2)
C15 C14 C13 117.6(2)
C15 C14 C17 121.6(2)
C13 C14 C17 120.8(2)
C14 C15 C16 121.5(2)
C15 C16 C11 120.8(2)
C19 C18 C23 117.8(2)
C19 C18 C10 123.82(19)
C23 C18 C10 118.40(19)
C18 C19 C20 120.9(2)
C21 C20 C19 121.5(2)
C20 C21 C22 117.7(2)
C20 C21 C24 121.8(2)
C22 C21 C24 120.4(2)
C21 C22 C23 121.1(2)
C18 C23 C22 121.0(2)
C26 C25 C33 107.03(19)
C26 C25 C34 129.01(19)
C33 C25 C34 123.22(18)
C26 C25 Ti1 70.11(11)
C33 C25 Ti1 75.82(11)
C34 C25 Ti1 127.22(15)
C25 C26 C27 109.72(18)
C25 C26 Ti1 76.22(12)
C27 C26 Ti1 70.48(12)
C26 C27 C28 107.14(18)
C26 C27 Ti1 74.42(13)
C28 C27 Ti1 79.23(12)
C33 C28 C29 119.90(19)
C33 C28 C27 107.23(19)
C29 C28 C27 132.9(2)
C33 C28 Ti1 74.63(13)
C29 C28 Ti1 125.71(15)
C27 C28 Ti1 66.14(12)
C30 C29 C28 118.5(2)
C29 C30 C31 121.7(2)
C32 C31 C30 121.1(2)
C31 C32 C33 118.5(2)
C28 C33 C32 120.2(2)
C28 C33 C25 108.48(18)
C32 C33 C25 131.2(2)
C28 C33 Ti1 72.56(12)
C32 C33 Ti1 124.41(14)
C25 C33 Ti1 70.49(12)
C25 C34 C35 114.25(17)
C25 C34 C42 109.94(19)
C35 C34 C42 111.46(17)
C40 C35 C36 118.3(2)
C40 C35 C34 119.9(2)
C36 C35 C34 121.7(2)
C37 C36 C35 120.6(2)
C38 C37 C36 121.1(2)
C37 C38 C39 117.9(2)
C37 C38 C41 121.5(3)
C39 C38 C41 120.6(3)
C40 C39 C38 121.1(3)
C35 C40 C39 120.9(2)
C43 C42 C47 118.0(2)
C43 C42 C34 119.0(2)
C47 C42 C34 122.9(2)
C44 C43 C42 120.5(3)
C45 C44 C43 121.6(2)
C44 C45 C46 117.9(2)
C44 C45 C48 121.1(3)
C46 C45 C48 121.0(3)
C45 C46 C47 121.0(3)
C46 C47 C42 121.0(2)
C54 C49 C50 117.5(3)
C54 C49 C55 120.7(4)
C50 C49 C55 121.8(4)
C51 C50 C49 120.6(3)
C52 C51 C50 119.9(3)
C53 C52 C51 120.0(3)
C52 C53 C54 121.2(4)
C53 C54 C49 120.6(4)

loop_
_geom_bond_atom_site_label_1
_geom_bond_atom_site_label_2
_geom_bond_distance
Ti1 Cl1 2.3026(6)
Ti1 C3 2.308(2)
Ti1 Cl2 2.3192(6)
Ti1 C27 2.322(2)
Ti1 C2 2.355(2)
Ti1 C26 2.373(2)
Ti1 C25 2.450(2)
Ti1 C1 2.493(2)
Ti1 C28 2.494(2)
Ti1 C33 2.521(2)
Ti1 C4 2.552(2)
Ti1 C9 2.626(2)
C1 C2 1.403(3)
C1 C9 1.443(3)
C1 C10 1.512(3)
C2 C3 1.421(3)
C3 C4 1.429(3)
C4 C5 1.417(3)
C4 C9 1.422(3)
C5 C6 1.355(4)
C6 C7 1.415(4)
C7 C8 1.373(4)
C8 C9 1.407(3)
C10 C11 1.525(3)
C10 C18 1.531(3)
C11 C12 1.390(3)
C11 C16 1.393(3)
C12 C13 1.388(3)
C13 C14 1.398(3)
C14 C15 1.383(4)
C14 C17 1.507(3)
C15 C16 1.393(3)
C18 C19 1.383(3)
C18 C23 1.386(3)
C19 C20 1.394(3)
C20 C21 1.375(4)
C21 C22 1.383(4)
C21 C24 1.512(3)
C22 C23 1.393(3)
C25 C26 1.399(3)
C25 C33 1.442(3)
C25 C34 1.508(3)
C26 C27 1.417(3)
C27 C28 1.443(3)
C28 C33 1.417(3)
C28 C29 1.419(3)
C29 C30 1.364(3)
C30 C31 1.415(4)
C31 C32 1.367(3)
C32 C33 1.418(3)
C34 C35 1.523(3)
C34 C42 1.527(3)
C35 C40 1.382(3)
C35 C36 1.391(3)
C36 C37 1.386(3)
C37 C38 1.385(4)
C38 C39 1.390(4)
C38 C41 1.513(4)
C39 C40 1.383(4)
C42 C43 1.386(3)
C42 C47 1.388(4)
C43 C44 1.386(4)
C44 C45 1.380(4)
C45 C46 1.382(4)
C45 C48 1.506(4)
C46 C47 1.388(4)
C49 C54 1.377(5)
C49 C50 1.386(5)
C49 C55 1.503(5)
C50 C51 1.382(5)
C51 C52 1.350(5)
C52 C53 1.344(6)
C53 C54 1.361(5)
